data_7704637
loop_
_publ_author_name
'Gianino, Jacqueline'
'Erickson, Alexander N.'
'Markovitz, Sean J.'
'Brown, Seth N.'

_publ_section_title
;
 High-valent osmium iminoxolene complexes.
;
_journal_issue 25
_journal_name_full 'Dalton transactions (Cambridge, England : 2003)'
_journal_page_first 8504
_journal_page_last 8515
_journal_paper_doi 10.1039/d0dt01735c
_journal_volume 49
_journal_year 2020
_chemical_formula_moiety 'C16 H16 N2 O4'
_chemical_formula_sum 'C16 H16 N2 O4'
_chemical_formula_weight 300.31
_chemical_melting_point 375
_chemical_name_common 'Ethylene glycol dianthranilate'
_chemical_name_systematic
; 
 1,2-Ethanediyldi-2-aminobenzoate 
;
_space_group_crystal_system monoclinic
_space_group_IT_number 15
_space_group_name_Hall '-C 2yc'
_space_group_name_H-M_alt 'C 1 2/c 1'
_atom_sites_solution_hydrogens difmap
_atom_sites_solution_primary direct
_atom_sites_solution_secondary direct
_audit_creation_method SHELXL-2013
_audit_update_record
;
2020-05-11 deposited with the CCDC.	2020-06-05 downloaded from the CCDC.
;
_cell_angle_alpha 90
_cell_angle_beta 102.307(5)
_cell_angle_gamma 90
_cell_formula_units_Z 4
_cell_length_a 13.142(3)
_cell_length_b 11.273(3)
_cell_length_c 9.569(2)
_cell_measurement_reflns_used 1894
_cell_measurement_temperature 120(2)
_cell_measurement_theta_max 26.94
_cell_measurement_theta_min 2.40
_cell_volume 1385.1(6)
_computing_cell_refinement 'Bruker SAINT'
_computing_data_collection 'Bruker APEX2'
_computing_data_reduction 'Bruker SAINT'
_computing_molecular_graphics 'Bruker SHELXTL'
_computing_publication_material 'Bruker SHELXTL'
_computing_structure_refinement 'SHELXL-2013 (Sheldrick, 2013)'
_computing_structure_solution 'SHELXS-97 (Sheldrick 2008)'
_diffrn_ambient_temperature 120(2)
_diffrn_detector_area_resol_mean 8.33
_diffrn_measured_fraction_theta_full 1.000
_diffrn_measured_fraction_theta_max 1.000
_diffrn_measurement_device_type 'Bruker APEX-II CCD'
_diffrn_measurement_method '\f and \w scans'
_diffrn_radiation_type MoK\a
_diffrn_radiation_wavelength 0.71073
_diffrn_reflns_av_R_equivalents 0.0481
_diffrn_reflns_av_unetI/netI 0.0322
_diffrn_reflns_Laue_measured_fraction_full 1.000
_diffrn_reflns_Laue_measured_fraction_max 1.000
_diffrn_reflns_limit_h_max 17
_diffrn_reflns_limit_h_min -17
_diffrn_reflns_limit_k_max 14
_diffrn_reflns_limit_k_min -15
_diffrn_reflns_limit_l_max 12
_diffrn_reflns_limit_l_min -12
_diffrn_reflns_number 10143
_diffrn_reflns_point_group_measured_fraction_full 1.000
_diffrn_reflns_point_group_measured_fraction_max 1.000
_diffrn_reflns_theta_full 25.242
_diffrn_reflns_theta_max 28.308
_diffrn_reflns_theta_min 2.404
_diffrn_source 'fine-focus sealed tube'
_exptl_absorpt_coefficient_mu 0.105
_exptl_absorpt_correction_T_max 1.0000
_exptl_absorpt_correction_T_min 0.8830
_exptl_absorpt_correction_type numerical
_exptl_absorpt_process_details
;
Krause, L., Herbst-Irmer, R., Sheldrick G.M. & Stalke D.,
 J. Appl. Cryst. 48 (2015) 3-10.
;
_exptl_crystal_colour colorless
_exptl_crystal_density_diffrn 1.440
_exptl_crystal_density_method 'not measured'
_exptl_crystal_description block
_exptl_crystal_F_000 632
_exptl_crystal_recrystallization_method
;
Crystals were deposited from methanol.
;
_exptl_crystal_size_max 0.223
_exptl_crystal_size_mid 0.120
_exptl_crystal_size_min 0.116
_exptl_transmission_factor_max 1.0000
_exptl_transmission_factor_min 0.8830
_refine_diff_density_max 0.267
_refine_diff_density_min -0.219
_refine_diff_density_rms 0.045
_refine_ls_extinction_method none
_refine_ls_goodness_of_fit_ref 1.074
_refine_ls_hydrogen_treatment refall
_refine_ls_matrix_type full
_refine_ls_number_parameters 132
_refine_ls_number_reflns 1736
_refine_ls_number_restraints 0
_refine_ls_restrained_S_all 1.074
_refine_ls_R_factor_all 0.0593
_refine_ls_R_factor_gt 0.0385
_refine_ls_shift/su_max 0.000
_refine_ls_shift/su_mean 0.000
_refine_ls_structure_factor_coef Fsqd
_refine_ls_weighting_details 'w=1/[\s^2^(Fo^2^)+(0.0548P)^2^] where P=(Fo^2^+2Fc^2^)/3'
_refine_ls_weighting_scheme calc
_refine_ls_wR_factor_gt 0.0951
_refine_ls_wR_factor_ref 0.1035
_reflns_Friedel_coverage 0.000
_reflns_number_gt 1266
_reflns_number_total 1736
_reflns_threshold_expression 'I > 2\s(I)'
_cod_data_source_file d0dt01735c2.cif
_cod_data_source_block an2eg
_cod_depositor_comments 'Adding full bibliography for 7704635--7704640.cif.'
_cod_original_sg_symbol_H-M 'C 2/c'
_cod_database_code 7704637
_shelx_space_group_comment
; 
The symmetry employed for this shelxl refinement is uniquely defined 
by the following loop, which should always be used as a source of 
symmetry information in preference to the above space-group names. 
They are only intended as comments. 
;
_shelx_estimated_absorpt_t_min 0.977
_shelx_estimated_absorpt_t_max 0.988
_shelxl_version_number 2013-4

loop_
_space_group_symop_operation_xyz
'x, y, z'
'-x, y, -z+1/2'
'x+1/2, y+1/2, z'
'-x+1/2, y+1/2, -z+1/2'
'-x, -y, -z'
'x, -y, z-1/2'
'-x+1/2, -y+1/2, -z'
'x+1/2, -y+1/2, z-1/2'

loop_
_atom_site_label
_atom_site_type_symbol
_atom_site_fract_x
_atom_site_fract_y
_atom_site_fract_z
_atom_site_U_iso_or_equiv
_atom_site_adp_type
_atom_site_occupancy
_atom_site_site_symmetry_order
_atom_site_calc_flag
_atom_site_refinement_flags_posn
_atom_site_refinement_flags_adp
_atom_site_refinement_flags_occupancy
_atom_site_disorder_assembly
_atom_site_disorder_group
O1 O 0.06421(7) 0.62549(8) 0.08420(10) 0.0250(3) Uani 1 1 d . . . . .
O2 O 0.08504(7) 0.82098(8) 0.12143(9) 0.0235(3) Uani 1 1 d . . . . .
N1 N 0.11986(10) 0.53484(10) -0.15132(14) 0.0273(3) Uani 1 1 d . . . . .
H1A H 0.0843(11) 0.5209(14) -0.0835(17) 0.038(5) Uiso 1 1 d . . . . .
H1B H 0.1126(13) 0.4859(16) -0.2233(19) 0.042(5) Uiso 1 1 d . . . . .
C10 C 0.05819(11) 0.80609(13) 0.25892(14) 0.0234(3) Uani 1 1 d . . . . .
H10A H 0.0893(11) 0.7318(14) 0.3042(15) 0.023(4) Uiso 1 1 d . . . . .
H10B H 0.0880(10) 0.8738(13) 0.3151(15) 0.022(4) Uiso 1 1 d . . . . .
C11 C 0.11926(10) 0.74599(11) -0.09219(13) 0.0186(3) Uani 1 1 d . . . . .
C12 C 0.13167(9) 0.65124(12) -0.18428(14) 0.0202(3) Uani 1 1 d . . . . .
C13 C 0.16136(10) 0.67990(12) -0.31350(14) 0.0229(3) Uani 1 1 d . . . . .
H13 H 0.1685(10) 0.6175(13) -0.3778(15) 0.026(4) Uiso 1 1 d . . . . .
C14 C 0.17758(10) 0.79536(12) -0.34833(14) 0.0239(3) Uani 1 1 d . . . . .
H14 H 0.1984(11) 0.8121(12) -0.4385(17) 0.029(4) Uiso 1 1 d . . . . .
C15 C 0.16553(11) 0.88840(12) -0.25769(15) 0.0249(3) Uani 1 1 d . . . . .
H15 H 0.1780(11) 0.9684(14) -0.2807(16) 0.033(4) Uiso 1 1 d . . . . .
C16 C 0.13675(10) 0.86262(12) -0.13109(14) 0.0226(3) Uani 1 1 d . . . . .
H16 H 0.1296(11) 0.9270(13) -0.0653(15) 0.026(4) Uiso 1 1 d . . . . .
C17 C 0.08733(10) 0.72197(11) 0.04320(14) 0.0190(3) Uani 1 1 d . . . . .

loop_
_atom_site_aniso_label
_atom_site_aniso_U_11
_atom_site_aniso_U_22
_atom_site_aniso_U_33
_atom_site_aniso_U_23
_atom_site_aniso_U_13
_atom_site_aniso_U_12
O1 0.0353(5) 0.0182(5) 0.0238(5) 0.0012(4) 0.0116(4) -0.0018(4)
O2 0.0362(5) 0.0195(5) 0.0184(5) -0.0029(4) 0.0138(4) -0.0047(4)
N1 0.0405(7) 0.0184(6) 0.0264(7) -0.0045(5) 0.0146(6) -0.0022(5)
C10 0.0351(8) 0.0212(7) 0.0164(7) -0.0029(5) 0.0106(6) -0.0056(6)
C11 0.0196(6) 0.0191(6) 0.0178(7) -0.0001(5) 0.0053(5) 0.0003(5)
C12 0.0191(6) 0.0207(7) 0.0210(7) -0.0017(5) 0.0045(5) 0.0003(5)
C13 0.0240(7) 0.0257(7) 0.0198(7) -0.0049(5) 0.0068(5) 0.0021(5)
C14 0.0241(7) 0.0303(8) 0.0190(7) 0.0024(6) 0.0083(5) 0.0024(6)
C15 0.0305(7) 0.0216(7) 0.0249(7) 0.0043(5) 0.0110(6) 0.0006(5)
C16 0.0275(7) 0.0199(7) 0.0218(7) -0.0005(5) 0.0087(6) 0.0013(5)
C17 0.0222(7) 0.0162(6) 0.0188(7) 0.0000(5) 0.0045(5) -0.0004(5)

loop_
_atom_type_symbol
_atom_type_description
_atom_type_scat_dispersion_real
_atom_type_scat_dispersion_imag
_atom_type_scat_source
C C 0.0033 0.0016 'International Tables Vol C Tables 4.2.6.8 and 6.1.1.4'
H H 0.0000 0.0000 'International Tables Vol C Tables 4.2.6.8 and 6.1.1.4'
N N 0.0061 0.0033 'International Tables Vol C Tables 4.2.6.8 and 6.1.1.4'
O O 0.0106 0.0060 'International Tables Vol C Tables 4.2.6.8 and 6.1.1.4'

loop_
_geom_angle_atom_site_label_1
_geom_angle_atom_site_label_2
_geom_angle_atom_site_label_3
_geom_angle
_geom_angle_site_symmetry_1
_geom_angle_site_symmetry_3
_geom_angle_publ_flag
C17 O2 C10 116.67(10) . . ?
C12 N1 H1A 116.1(11) . . ?
C12 N1 H1B 115.1(11) . . ?
H1A N1 H1B 118.6(15) . . ?
O2 C10 C10 109.72(14) . 2 ?
O2 C10 H10A 109.8(8) . . ?
C10 C10 H10A 111.4(8) 2 . ?
O2 C10 H10B 105.5(8) . . ?
C10 C10 H10B 110.2(8) 2 . ?
H10A C10 H10B 110.1(12) . . ?
C16 C11 C12 119.74(12) . . ?
C16 C11 C17 120.12(11) . . ?
C12 C11 C17 120.14(11) . . ?
N1 C12 C13 119.24(12) . . ?
N1 C12 C11 123.16(13) . . ?
C13 C12 C11 117.56(12) . . ?
C14 C13 C12 121.11(12) . . ?
C14 C13 H13 120.2(9) . . ?
C12 C13 H13 118.7(9) . . ?
C13 C14 C15 121.30(13) . . ?
C13 C14 H14 119.0(8) . . ?
C15 C14 H14 119.7(8) . . ?
C16 C15 C14 118.63(13) . . ?
C16 C15 H15 119.9(9) . . ?
C14 C15 H15 121.5(9) . . ?
C15 C16 C11 121.66(12) . . ?
C15 C16 H16 119.5(8) . . ?
C11 C16 H16 118.8(8) . . ?
O1 C17 O2 121.63(11) . . ?
O1 C17 C11 125.94(11) . . ?
O2 C17 C11 112.42(10) . . ?

loop_
_geom_bond_atom_site_label_1
_geom_bond_atom_site_label_2
_geom_bond_distance
_geom_bond_site_symmetry_2
_geom_bond_publ_flag
O1 C17 1.2165(15) . ?
O2 C17 1.3479(15) . ?
O2 C10 1.4428(15) . ?
N1 C12 1.3661(18) . ?
N1 H1A 0.891(15) . ?
N1 H1B 0.871(19) . ?
C10 C10 1.502(3) 2 ?
C10 H10A 0.990(15) . ?
C10 H10B 0.967(15) . ?
C11 C16 1.3987(18) . ?
C11 C12 1.4161(18) . ?
C11 C17 1.4696(18) . ?
C12 C13 1.4112(19) . ?
C13 C14 1.3714(19) . ?
C13 H13 0.952(15) . ?
C14 C15 1.3914(19) . ?
C14 H14 0.978(15) . ?
C15 C16 1.3749(18) . ?
C15 H15 0.950(16) . ?
C16 H16 0.979(15) . ?
